data_4023689
loop_
_publ_author_name
'Jarrod W. Johnson'
'Darryl P. Evanoff'
'Marc E. Savard'
'Gerald Lange'
'Timothy R. Ramadhar'
'Abdeljalil Assoud'
'Nicholas J. Taylor'
'Gary I. Dmitrienko'

_publ_section_title
;
 Cyclobutanone Mimics of Penicillins: Effects of Substitution
 on Conformation and Hemiketal Stability
;
_journal_name_full 'Journal of Organic Chemistry'
_journal_page_first 6970
_journal_page_last 6982
_journal_paper_doi 10.1021/jo801274m
_journal_volume 73
_journal_year 2008
_chemical_formula_sum 'C11 H12 Cl2 O5 S'
_chemical_formula_weight 327.17
_chemical_name_systematic
; 
 ? 
;
_space_group_IT_number 14
_symmetry_cell_setting monoclinic
_symmetry_space_group_name_Hall '-P 2ybc'
_symmetry_space_group_name_H-M 'P 1 21/c 1'
_atom_sites_solution_hydrogens geom
_atom_sites_solution_primary direct
_atom_sites_solution_secondary difmap
_audit_creation_method SHELXL-97
_cell_angle_alpha 90.00
_cell_angle_beta 102.039(2)
_cell_angle_gamma 90.00
_cell_formula_units_Z 4
_cell_length_a 6.6343(6)
_cell_length_b 20.9581(17)
_cell_length_c 10.6260(9)
_cell_measurement_temperature 295(2)
_cell_volume 1445.0(2)
_computing_structure_refinement 'SHELXL-97 (Sheldrick, 1997)'
_computing_structure_solution 'SHELXS-97 (Sheldrick, 1990)'
_diffrn_ambient_temperature 295(2)
_diffrn_measured_fraction_theta_full 0.999
_diffrn_measured_fraction_theta_max 0.999
_diffrn_radiation_monochromator graphite
_diffrn_radiation_source 'fine-focus sealed tube'
_diffrn_radiation_type MoK\a
_diffrn_radiation_wavelength 0.71073
_diffrn_reflns_av_R_equivalents 0.0323
_diffrn_reflns_av_sigmaI/netI 0.0286
_diffrn_reflns_limit_h_max 8
_diffrn_reflns_limit_h_min -9
_diffrn_reflns_limit_k_max 24
_diffrn_reflns_limit_k_min -29
_diffrn_reflns_limit_l_max 14
_diffrn_reflns_limit_l_min -14
_diffrn_reflns_number 11763
_diffrn_reflns_theta_full 30.00
_diffrn_reflns_theta_max 30.00
_diffrn_reflns_theta_min 1.94
_exptl_absorpt_coefficient_mu 0.605
_exptl_absorpt_correction_T_max 0.944
_exptl_absorpt_correction_T_min 0.814
_exptl_absorpt_correction_type integration
_exptl_absorpt_process_details 'Face-indexed analytical'
_exptl_crystal_colour 'Pale yellow'
_exptl_crystal_density_diffrn 1.504
_exptl_crystal_density_method 'not measured'
_exptl_crystal_description Needle
_exptl_crystal_F_000 672
_exptl_crystal_size_max 0.50
_exptl_crystal_size_mid 0.13
_exptl_crystal_size_min 0.13
_refine_diff_density_max 0.244
_refine_diff_density_min -0.276
_refine_diff_density_rms 0.049
_refine_ls_extinction_coef 0.0071(15)
_refine_ls_extinction_expression Fc^*^=kFc[1+0.001xFc^2^\l^3^/sin(2\q)]^-1/4^
_refine_ls_extinction_method SHELXL
_refine_ls_goodness_of_fit_ref 1.039
_refine_ls_hydrogen_treatment constr
_refine_ls_matrix_type full
_refine_ls_number_parameters 175
_refine_ls_number_reflns 4208
_refine_ls_number_restraints 0
_refine_ls_restrained_S_all 1.039
_refine_ls_R_factor_all 0.0606
_refine_ls_R_factor_gt 0.0467
_refine_ls_shift/su_max 0.018
_refine_ls_shift/su_mean 0.000
_refine_ls_structure_factor_coef Fsqd
_refine_ls_weighting_details 'calc w=1/[\s^2^(Fo^2^)+(0.0572P)^2^+0.2194P] where P=(Fo^2^+2Fc^2^)/3'
_refine_ls_weighting_scheme calc
_refine_ls_wR_factor_gt 0.1153
_refine_ls_wR_factor_ref 0.1224
_reflns_number_gt 3222
_reflns_number_total 4208
_reflns_threshold_expression >2sigma(I)
_cod_data_source_file jo801274m_si_006.cif
_cod_data_source_block gd1335m
_cod_depositor_comments
;
The following automatic conversions were performed:
'_symmetry_cell_setting' value 'Monoclinic' changed to 'monoclinic'
according to '/home/saulius/struct/CIF-dictionaries/cif_core.dic'
dictionary named 'cif_core.dic' version 2.4.1 from
2010-06-29.

'_exptl_absorpt_correction_type' value 'Integration' changed
to 'integration' according to
'/home/saulius/struct/CIF-dictionaries/cif_core.dic' dictionary named
'cif_core.dic' version 2.4.1 from 2010-06-29.

Automatic conversion script
Id: cif_fix_enum 1527 2010-12-29 10:47:43Z saulius 
;
_cod_original_sg_symbol_H-M 'P 21/c'
_cod_database_code 4023689

loop_
_symmetry_equiv_pos_as_xyz
'x, y, z'
'-x, y+1/2, -z+1/2'
'-x, -y, -z'
'x, -y-1/2, z-1/2'

loop_
_atom_site_label
_atom_site_type_symbol
_atom_site_fract_x
_atom_site_fract_y
_atom_site_fract_z
_atom_site_U_iso_or_equiv
_atom_site_adp_type
_atom_site_occupancy
_atom_site_symmetry_multiplicity
_atom_site_calc_flag
_atom_site_refinement_flags
_atom_site_disorder_assembly
_atom_site_disorder_group
C1 C 0.2306(3) 0.41233(9) 0.09811(17) 0.0524(4) Uani 1 1 d . . .
H1 H 0.2409 0.4206 0.0089 0.063 Uiso 1 1 calc R . .
S2 S 0.03376(7) 0.45933(2) 0.14855(4) 0.05225(15) Uani 1 1 d . . .
C3 C 0.1878(2) 0.47356(8) 0.30684(16) 0.0435(4) Uani 1 1 d . . .
H3 H 0.1481 0.5138 0.3420 0.052 Uiso 1 1 calc R . .
C4 C 0.4122(3) 0.47627(8) 0.29154(18) 0.0493(4) Uani 1 1 d . . .
H4 H 0.5040 0.4677 0.3747 0.059 Uiso 1 1 calc R . .
C5 C 0.4375(3) 0.42407(8) 0.19661(19) 0.0543(4) Uani 1 1 d . . .
H5 H 0.5536 0.4319 0.1548 0.065 Uiso 1 1 calc R . .
C6 C 0.4300(3) 0.35517(10) 0.2432(2) 0.0626(5) Uani 1 1 d . . .
C7 C 0.2440(3) 0.33974(9) 0.13325(19) 0.0590(5) Uani 1 1 d . . .
C8 C 0.4642(3) 0.54110(9) 0.2421(2) 0.0576(5) Uani 1 1 d . . .
O9 O 0.5560(3) 0.54893(8) 0.15816(19) 0.0911(6) Uani 1 1 d . . .
O10 O 0.3999(2) 0.58791(7) 0.30870(15) 0.0685(4) Uani 1 1 d . . .
C11 C 0.4233(4) 0.65326(10) 0.2656(3) 0.0808(7) Uani 1 1 d . . .
H11X H 0.5498 0.6567 0.2340 0.097 Uiso 1 1 calc R . .
H11Y H 0.4325 0.6823 0.3377 0.097 Uiso 1 1 calc R . .
C12 C 0.2480(4) 0.67120(13) 0.1633(3) 0.0962(8) Uani 1 1 d . . .
H12X H 0.2498 0.6462 0.0878 0.144 Uiso 1 1 calc R . .
H12Y H 0.2575 0.7156 0.1435 0.144 Uiso 1 1 calc R . .
H12Z H 0.1218 0.6635 0.1916 0.144 Uiso 1 1 calc R . .
O13 O 0.17889(17) 0.42159(6) 0.39435(11) 0.0469(3) Uani 1 1 d . . .
C14 C 0.0028(3) 0.41734(8) 0.43909(16) 0.0472(4) Uani 1 1 d . . .
O15 O -0.13635(19) 0.45445(7) 0.40969(13) 0.0580(3) Uani 1 1 d . . .
C16 C 0.0072(4) 0.36215(12) 0.5277(2) 0.0759(6) Uani 1 1 d . . .
H16X H 0.0596 0.3758 0.6147 0.114 Uiso 1 1 calc R . .
H16Y H 0.0947 0.3294 0.5055 0.114 Uiso 1 1 calc R . .
H16Z H -0.1299 0.3457 0.5202 0.114 Uiso 1 1 calc R . .
O17 O 0.5222(3) 0.32430(8) 0.32968(19) 0.0894(5) Uani 1 1 d . . .
Cl18 Cl 0.03481(10) 0.30164(3) 0.17881(6) 0.0779(2) Uani 1 1 d . . .
Cl19 Cl 0.33062(13) 0.29406(3) 0.01328(7) 0.0868(2) Uani 1 1 d . . .

loop_
_atom_site_aniso_label
_atom_site_aniso_U_11
_atom_site_aniso_U_22
_atom_site_aniso_U_33
_atom_site_aniso_U_23
_atom_site_aniso_U_13
_atom_site_aniso_U_12
C1 0.0628(11) 0.0479(10) 0.0531(9) 0.0055(7) 0.0269(8) 0.0037(8)
S2 0.0478(3) 0.0607(3) 0.0487(2) 0.00767(19) 0.01121(18) 0.0091(2)
C3 0.0403(8) 0.0436(8) 0.0491(8) 0.0052(6) 0.0150(7) 0.0040(7)
C4 0.0390(8) 0.0493(9) 0.0630(10) 0.0041(8) 0.0185(7) 0.0017(7)
C5 0.0481(10) 0.0470(10) 0.0748(12) 0.0042(8) 0.0292(9) 0.0052(8)
C6 0.0607(11) 0.0494(10) 0.0823(14) 0.0051(10) 0.0258(10) 0.0108(9)
C7 0.0735(13) 0.0458(10) 0.0648(11) 0.0009(8) 0.0306(10) -0.0022(9)
C8 0.0516(10) 0.0520(11) 0.0742(12) -0.0008(9) 0.0244(9) -0.0042(8)
O9 0.1183(15) 0.0612(10) 0.1188(15) 0.0031(9) 0.0820(13) -0.0079(9)
O10 0.0799(10) 0.0508(8) 0.0836(10) -0.0098(7) 0.0371(8) -0.0120(7)
C11 0.0945(17) 0.0475(11) 0.1096(19) -0.0151(12) 0.0427(15) -0.0213(12)
C12 0.0949(19) 0.0709(17) 0.127(2) 0.0176(16) 0.0314(18) 0.0002(14)
O13 0.0424(6) 0.0503(7) 0.0506(6) 0.0113(5) 0.0157(5) 0.0077(5)
C14 0.0453(9) 0.0518(10) 0.0469(8) 0.0018(7) 0.0148(7) -0.0018(7)
O15 0.0411(7) 0.0652(8) 0.0703(8) 0.0046(6) 0.0179(6) 0.0035(6)
C16 0.0814(15) 0.0766(15) 0.0780(14) 0.0279(12) 0.0359(12) 0.0056(12)
O17 0.0881(12) 0.0630(10) 0.1088(14) 0.0179(9) 0.0019(10) 0.0215(9)
Cl18 0.0934(4) 0.0665(4) 0.0821(4) -0.0005(3) 0.0369(3) -0.0246(3)
Cl19 0.1266(6) 0.0565(3) 0.0929(4) -0.0082(3) 0.0585(4) 0.0034(3)

loop_
_atom_type_symbol
_atom_type_description
_atom_type_scat_dispersion_real
_atom_type_scat_dispersion_imag
_atom_type_scat_source
C C 0.0033 0.0016 'International Tables Vol C Tables 4.2.6.8 and 6.1.1.4'
H H 0.0000 0.0000 'International Tables Vol C Tables 4.2.6.8 and 6.1.1.4'
O O 0.0106 0.0060 'International Tables Vol C Tables 4.2.6.8 and 6.1.1.4'
S S 0.1246 0.1234 'International Tables Vol C Tables 4.2.6.8 and 6.1.1.4'
Cl Cl 0.1484 0.1585 'International Tables Vol C Tables 4.2.6.8 and 6.1.1.4'

loop_
_geom_angle_atom_site_label_1
_geom_angle_atom_site_label_2
_geom_angle_atom_site_label_3
_geom_angle
_geom_angle_site_symmetry_1
_geom_angle_site_symmetry_3
_geom_angle_publ_flag
C5 C1 C7 89.71(14) . . ?
C5 C1 S2 107.72(12) . . ?
C7 C1 S2 117.94(12) . . ?
C3 S2 C1 93.61(8) . . ?
O13 C3 C4 105.56(13) . . ?
O13 C3 S2 112.67(11) . . ?
C4 C3 S2 106.36(12) . . ?
C5 C4 C8 110.41(15) . . ?
C5 C4 C3 106.74(15) . . ?
C8 C4 C3 111.42(15) . . ?
C4 C5 C6 116.65(16) . . ?
C4 C5 C1 110.75(14) . . ?
C6 C5 C1 89.14(15) . . ?
O17 C6 C5 136.0(2) . . ?
O17 C6 C7 132.4(2) . . ?
C5 C6 C7 91.57(16) . . ?
C6 C7 C1 88.49(15) . . ?
C6 C7 Cl18 116.06(14) . . ?
C1 C7 Cl18 119.97(14) . . ?
C6 C7 Cl19 109.09(14) . . ?
C1 C7 Cl19 111.24(12) . . ?
Cl18 C7 Cl19 110.15(11) . . ?
O9 C8 O10 124.54(19) . . ?
O9 C8 C4 124.72(18) . . ?
O10 C8 C4 110.70(16) . . ?
C8 O10 C11 117.20(17) . . ?
O10 C11 C12 110.7(2) . . ?
C14 O13 C3 115.55(13) . . ?
O15 C14 O13 122.73(16) . . ?
O15 C14 C16 125.60(17) . . ?
O13 C14 C16 111.67(16) . . ?

loop_
_geom_bond_atom_site_label_1
_geom_bond_atom_site_label_2
_geom_bond_distance
_geom_bond_site_symmetry_2
_geom_bond_publ_flag
C1 C5 1.562(3) . ?
C1 C7 1.565(3) . ?
C1 S2 1.8040(18) . ?
S2 C3 1.8016(17) . ?
C3 O13 1.4415(19) . ?
C3 C4 1.531(2) . ?
C4 C5 1.521(3) . ?
C4 C8 1.522(2) . ?
C5 C6 1.531(3) . ?
C6 O17 1.184(3) . ?
C6 C7 1.546(3) . ?
C7 Cl18 1.754(2) . ?
C7 Cl19 1.7827(19) . ?
C8 O9 1.192(2) . ?
C8 O10 1.331(2) . ?
O10 C11 1.463(3) . ?
C11 C12 1.466(4) . ?
O13 C14 1.3529(19) . ?
C14 O15 1.198(2) . ?
C14 C16 1.488(3) . ?
